data_7041392
loop_
_publ_author_name
'Petuker, Anette'
'Mebs, Stefan'
'Schuth, Nils'
'Gerschel, Philipp'
'Reback, Matthew L.'
'Mallick, Bert'
'van Gastel, Maurice'
'Haumann, Michael'
'Apfel, Ulf-Peter'

_publ_section_title
;
 Spontaneous Si-C bond cleavage in (Triphos(Si))-nickel complexes.
;
_journal_issue 3
_journal_name_full 'Dalton transactions (Cambridge, England : 2003)'
_journal_page_first 907
_journal_page_last 917
_journal_paper_doi 10.1039/c6dt04048a
_journal_volume 46
_journal_year 2017
_chemical_formula_moiety 'C40 H38.97 Cl Ni P3 Si, Cl O4 '
_chemical_formula_sum 'C40 H39 Cl2 Ni O4 P3 Si'
_chemical_formula_weight 834.32
_chemical_name_common 'TriphosNiCl ClO4'
_chemical_name_systematic 'TriphosNiCl ClO4'
_space_group_IT_number 219
_symmetry_cell_setting cubic
_symmetry_space_group_name_Hall 'F -4a 2 3'
_symmetry_space_group_name_H-M 'F -4 3 c'
_atom_sites_solution_hydrogens geom
_atom_sites_solution_primary direct
_atom_sites_solution_secondary difmap
_audit_creation_method SHELXL-97
_audit_update_record
;
2016-06-16 deposited with the CCDC.
2016-12-08 downloaded from the CCDC.
;
_cell_angle_alpha 90.00
_cell_angle_beta 90.00
_cell_angle_gamma 90.00
_cell_formula_units_Z 32
_cell_length_a 33.108(3)
_cell_length_b 33.108(3)
_cell_length_c 33.108(3)
_cell_measurement_reflns_used 12836
_cell_measurement_temperature 293(2)
_cell_measurement_theta_max 24.1
_cell_measurement_theta_min 2.15
_cell_volume 36291(6)
_computing_cell_refinement 'X-Area (Stoe & Cie, 2001)'
_computing_data_collection 'X-Area (Stoe & Cie, 2001)'
_computing_data_reduction 'X-Area (Stoe & Cie, 2001)'
_computing_molecular_graphics 'Diamond (Brandenburg 2011)'
_computing_publication_material 'WinGX publication routines (Farrugia, 1999)'
_computing_structure_refinement 'SHELXL-97 (Sheldrick, 1997)'
_computing_structure_solution 'SIR92 (Altomare 1994)'
_diffrn_ambient_temperature 293(2)
_diffrn_measured_fraction_theta_full 0.999
_diffrn_measured_fraction_theta_max 0.999
_diffrn_measurement_device_type 'STOE IPDS I'
_diffrn_measurement_method \w
_diffrn_radiation_monochromator graphite
_diffrn_radiation_source 'fine-focus sealed tube'
_diffrn_radiation_type MoK\a
_diffrn_radiation_wavelength 0.71073
_diffrn_reflns_av_R_equivalents 0.2376
_diffrn_reflns_av_sigmaI/netI 0.0759
_diffrn_reflns_limit_h_max 39
_diffrn_reflns_limit_h_min -38
_diffrn_reflns_limit_k_max 39
_diffrn_reflns_limit_k_min -39
_diffrn_reflns_limit_l_max 39
_diffrn_reflns_limit_l_min -39
_diffrn_reflns_number 61209
_diffrn_reflns_theta_full 24.98
_diffrn_reflns_theta_max 24.98
_diffrn_reflns_theta_min 2.13
_exptl_absorpt_coefficient_mu 0.712
_exptl_absorpt_correction_T_max 0.867
_exptl_absorpt_correction_T_min 0.774
_exptl_absorpt_correction_type numerical
_exptl_absorpt_process_details
;
 [X-Red (Stoe & Cie, 2001) and X-Shape (Stoe & Cie, 1999)]
;
_exptl_crystal_colour yellow
_exptl_crystal_density_diffrn 1.222
_exptl_crystal_density_method 'not measured'
_exptl_crystal_description prism
_exptl_crystal_F_000 13824
_exptl_crystal_size_max 0.4
_exptl_crystal_size_mid 0.3
_exptl_crystal_size_min 0.2
_platon_squeeze_details
;
;
_refine_diff_density_max 0.836
_refine_diff_density_min -0.745
_refine_diff_density_rms 0.079
_refine_ls_abs_structure_details 'Flack H D (1983), Acta Cryst. A39, 876-881'
_refine_ls_abs_structure_Flack -0.03(6)
_refine_ls_extinction_coef 0.000040(13)
_refine_ls_extinction_expression Fc^*^=kFc[1+0.001xFc^2^\l^3^/sin(2\q)]^-1/4^
_refine_ls_extinction_method SHELXL
_refine_ls_goodness_of_fit_ref 0.923
_refine_ls_hydrogen_treatment mixed
_refine_ls_matrix_type full
_refine_ls_number_parameters 144
_refine_ls_number_reflns 2683
_refine_ls_number_restraints 0
_refine_ls_restrained_S_all 0.923
_refine_ls_R_factor_all 0.1110
_refine_ls_R_factor_gt 0.0830
_refine_ls_shift/su_max 0.000
_refine_ls_shift/su_mean 0.000
_refine_ls_structure_factor_coef Fsqd
_refine_ls_weighting_details 'calc w=1/[\s^2^(Fo^2^)+(0.1474P)^2^+0.0000P] where P=(Fo^2^+2Fc^2^)/3'
_refine_ls_weighting_scheme calc
_refine_ls_wR_factor_gt 0.2256
_refine_ls_wR_factor_ref 0.2451
_reflns_number_gt 1373
_reflns_number_total 2683
_reflns_threshold_expression >2\s(I)
_cod_data_source_file c6dt04048a2.cif
_cod_data_source_block upa-pg-10sq
_cod_depositor_comments 'Adding full bibliography for 7041386--7041393.cif.'
_cod_original_sg_symbol_Hall 'F -4c 2 3'
_cod_database_code 7041392
_publcif_datablock.id {266aba0d-b8ef-409a-8a21-3aa5df2916a9}

loop_
_symmetry_equiv_pos_as_xyz
'x, y, z'
'y, -x, -z+1/2'
'-x, -y, z'
'-y, x, -z+1/2'
'x, -y, -z'
'-y, -x, z+1/2'
'-x, y, -z'
'y, x, z+1/2'
'z, x, y'
'x, -z, -y+1/2'
'-z, -x, y'
'-x, z, -y+1/2'
'z, -x, -y'
'-x, -z, y+1/2'
'-z, x, -y'
'x, z, y+1/2'
'y, z, x'
'z+1/2, y, x'
'z+1/2, -y, -x'
'-z+1/2, -y, x'
'-z+1/2, y, -x'
'y, -z+1/2, -x+1/2'
'-y, -z+1/2, x+1/2'
'-y, z+1/2, -x+1/2'
'x, y+1/2, z+1/2'
'y, -x+1/2, -z+1'
'-x, -y+1/2, z+1/2'
'-y, x+1/2, -z+1'
'x, -y+1/2, -z+1/2'
'-y, -x+1/2, z+1'
'-x, y+1/2, -z+1/2'
'y, x+1/2, z+1'
'z, x+1/2, y+1/2'
'x, -z+1/2, -y+1'
'-z, -x+1/2, y+1/2'
'-x, z+1/2, -y+1'
'z, -x+1/2, -y+1/2'
'-x, -z+1/2, y+1'
'-z, x+1/2, -y+1/2'
'x, z+1/2, y+1'
'y, z+1/2, x+1/2'
'z+1/2, y+1/2, x+1/2'
'z+1/2, -y+1/2, -x+1/2'
'-z+1/2, -y+1/2, x+1/2'
'-z+1/2, y+1/2, -x+1/2'
'y, -z+1, -x+1'
'-y, -z+1, x+1'
'-y, z+1, -x+1'
'x+1/2, y, z+1/2'
'y+1/2, -x, -z+1'
'-x+1/2, -y, z+1/2'
'-y+1/2, x, -z+1'
'x+1/2, -y, -z+1/2'
'-y+1/2, -x, z+1'
'-x+1/2, y, -z+1/2'
'y+1/2, x, z+1'
'z+1/2, x, y+1/2'
'x+1/2, -z, -y+1'
'-z+1/2, -x, y+1/2'
'-x+1/2, z, -y+1'
'z+1/2, -x, -y+1/2'
'-x+1/2, -z, y+1'
'-z+1/2, x, -y+1/2'
'x+1/2, z, y+1'
'y+1/2, z, x+1/2'
'z+1, y, x+1/2'
'z+1, -y, -x+1/2'
'-z+1, -y, x+1/2'
'-z+1, y, -x+1/2'
'y+1/2, -z+1/2, -x+1'
'-y+1/2, -z+1/2, x+1'
'-y+1/2, z+1/2, -x+1'
'x+1/2, y+1/2, z'
'y+1/2, -x+1/2, -z+1/2'
'-x+1/2, -y+1/2, z'
'-y+1/2, x+1/2, -z+1/2'
'x+1/2, -y+1/2, -z'
'-y+1/2, -x+1/2, z+1/2'
'-x+1/2, y+1/2, -z'
'y+1/2, x+1/2, z+1/2'
'z+1/2, x+1/2, y'
'x+1/2, -z+1/2, -y+1/2'
'-z+1/2, -x+1/2, y'
'-x+1/2, z+1/2, -y+1/2'
'z+1/2, -x+1/2, -y'
'-x+1/2, -z+1/2, y+1/2'
'-z+1/2, x+1/2, -y'
'x+1/2, z+1/2, y+1/2'
'y+1/2, z+1/2, x'
'z+1, y+1/2, x'
'z+1, -y+1/2, -x'
'-z+1, -y+1/2, x'
'-z+1, y+1/2, -x'
'y+1/2, -z+1, -x+1/2'
'-y+1/2, -z+1, x+1/2'
'-y+1/2, z+1, -x+1/2'

loop_
_atom_site_label
_atom_site_type_symbol
_atom_site_fract_x
_atom_site_fract_y
_atom_site_fract_z
_atom_site_U_iso_or_equiv
_atom_site_adp_type
_atom_site_occupancy
_atom_site_symmetry_multiplicity
_atom_site_calc_flag
_atom_site_refinement_flags
_atom_site_disorder_assembly
_atom_site_disorder_group
Ni1 Ni 0.63656(3) 0.36344(3) 0.36344(3) 0.0759(6) Uani 1 3 d S . .
Cl11 Cl 0.67464(7) 0.32536(7) 0.32536(7) 0.1001(13) Uani 1 3 d S . .
P10 P 0.57789(8) 0.33952(7) 0.39034(7) 0.0760(6) Uani 1 1 d . . .
Si3 Si 0.57374(8) 0.42626(8) 0.42626(8) 0.0752(11) Uani 1 3 d S . .
C1AA C 0.5413(3) 0.4587(3) 0.4587(3) 0.093(5) Uani 1 3 d S . .
H1AA H 0.5407 0.4479 0.4856 0.139 Uiso 0.33 1 calc PR A -1
H1AB H 0.5144 0.4593 0.4479 0.139 Uiso 0.33 1 calc PR A -1
H1AC H 0.5521 0.4856 0.4593 0.139 Uiso 0.33 1 calc PR A -1
C0AA C 0.5595(3) 0.3707(3) 0.4318(3) 0.075(2) Uani 1 1 d . . .
H0AA H 0.5705 0.3605 0.4570 0.090 Uiso 1 1 calc R . .
H0AB H 0.5303 0.3684 0.4333 0.090 Uiso 1 1 calc R . .
C51 C 0.5389(3) 0.3385(3) 0.3505(3) 0.089(3) Uani 1 1 d . . .
Cl10 Cl 0.42111(7) 0.57889(7) 0.57889(7) 0.0816(10) Uani 1 3 d S . .
O1 O 0.3956(2) 0.6044(2) 0.6044(2) 0.100(4) Uani 1 3 d S . .
O5 O 0.4436(3) 0.5512(3) 0.6029(2) 0.108(2) Uani 1 1 d . . .
C61 C 0.5451(2) 0.2726(2) 0.4301(3) 0.118(4) Uani 1 1 d G . .
H61 H 0.5236 0.2895 0.4366 0.142 Uiso 1 1 calc R . .
C62 C 0.5773(2) 0.28733(15) 0.4076(2) 0.095(3) Uani 1 1 d G . .
C66 C 0.60940(19) 0.2620(2) 0.3979(3) 0.109(4) Uani 1 1 d G . .
H66 H 0.6310 0.2719 0.3828 0.131 Uiso 1 1 calc R . .
C65 C 0.6092(2) 0.22202(19) 0.4106(3) 0.115(4) Uani 1 1 d G . .
H65 H 0.6306 0.2051 0.4040 0.138 Uiso 1 1 calc R . .
C64 C 0.5769(3) 0.20730(16) 0.4330(3) 0.122(4) Uani 1 1 d G . .
H64 H 0.5768 0.1805 0.4415 0.146 Uiso 1 1 calc R . .
C63 C 0.5449(3) 0.2326(2) 0.4428(3) 0.135(5) Uani 1 1 d G . .
H63 H 0.5233 0.2227 0.4578 0.163 Uiso 1 1 calc R . .
C1 C 0.4994(3) 0.3539(3) 0.3565(3) 0.085(3) Uani 1 1 d . . .
H1 H 0.4922 0.3658 0.3809 0.102 Uiso 1 1 calc R . .
C2 C 0.5490(3) 0.3215(3) 0.3154(3) 0.090(3) Uani 1 1 d . . .
H2 H 0.5748 0.3110 0.3120 0.108 Uiso 1 1 calc R . .
C4 C 0.5213(4) 0.3193(4) 0.2839(4) 0.102(3) Uani 1 1 d . . .
H4 H 0.5286 0.3082 0.2591 0.123 Uiso 1 1 calc R . .
C5 C 0.4830(4) 0.3340(4) 0.2901(4) 0.111(4) Uani 1 1 d . . .
H5 H 0.4638 0.3325 0.2697 0.133 Uiso 1 1 calc R . .
C7 C 0.4731(4) 0.3510(4) 0.3265(4) 0.111(4) Uani 1 1 d . . .
H7 H 0.4470 0.3607 0.3304 0.133 Uiso 1 1 calc R . .

loop_
_atom_site_aniso_label
_atom_site_aniso_U_11
_atom_site_aniso_U_22
_atom_site_aniso_U_33
_atom_site_aniso_U_23
_atom_site_aniso_U_13
_atom_site_aniso_U_12
Ni1 0.0759(6) 0.0759(6) 0.0759(6) -0.0055(5) 0.0055(5) 0.0055(5)
Cl11 0.1001(13) 0.1001(13) 0.1001(13) -0.0178(13) 0.0178(13) 0.0178(13)
P10 0.0772(14) 0.0749(14) 0.0759(14) 0.0018(12) -0.0030(13) 0.0031(12)
Si3 0.0752(11) 0.0752(11) 0.0752(11) -0.0023(11) 0.0023(11) 0.0023(11)
C1AA 0.093(5) 0.093(5) 0.093(5) -0.025(5) 0.025(5) 0.025(5)
C0AA 0.068(5) 0.085(6) 0.072(5) -0.002(4) -0.004(4) 0.001(4)
C51 0.074(6) 0.086(6) 0.106(8) 0.005(6) 0.012(5) 0.017(5)
Cl10 0.0816(10) 0.0816(10) 0.0816(10) -0.0038(11) 0.0038(11) 0.0038(11)
O1 0.100(4) 0.100(4) 0.100(4) -0.017(3) 0.017(3) 0.017(3)
O5 0.119(6) 0.118(6) 0.088(5) 0.011(4) -0.009(4) 0.023(5)
C61 0.129(10) 0.099(8) 0.127(10) 0.020(8) 0.055(9) 0.018(8)
C62 0.124(9) 0.065(5) 0.098(7) -0.009(5) -0.007(7) 0.015(6)
C66 0.097(7) 0.064(5) 0.166(11) -0.006(6) -0.033(8) 0.003(5)
C65 0.098(8) 0.084(7) 0.163(12) -0.017(7) -0.030(9) 0.008(6)
C64 0.160(13) 0.094(8) 0.112(9) 0.017(7) -0.013(10) 0.023(9)
C63 0.169(13) 0.091(8) 0.147(12) 0.042(8) 0.048(10) 0.021(8)
C1 0.085(5) 0.079(6) 0.090(7) 0.009(5) -0.004(6) -0.001(5)
C2 0.076(6) 0.101(7) 0.092(7) -0.021(6) -0.002(6) 0.004(5)
C4 0.102(8) 0.115(8) 0.090(7) 0.010(7) 0.001(6) -0.001(7)
C5 0.114(10) 0.124(9) 0.094(8) 0.021(7) -0.018(7) 0.001(8)
C7 0.082(7) 0.132(10) 0.117(10) 0.039(8) 0.001(7) 0.012(7)

loop_
_atom_type_symbol
_atom_type_description
_atom_type_scat_dispersion_real
_atom_type_scat_dispersion_imag
_atom_type_scat_source
C C 0.0033 0.0016 'International Tables Vol C Tables 4.2.6.8 and 6.1.1.4'
H H 0.0000 0.0000 'International Tables Vol C Tables 4.2.6.8 and 6.1.1.4'
Cl Cl 0.1484 0.1585 'International Tables Vol C Tables 4.2.6.8 and 6.1.1.4'
Ni Ni 0.3393 1.1124 'International Tables Vol C Tables 4.2.6.8 and 6.1.1.4'
O O 0.0106 0.0060 'International Tables Vol C Tables 4.2.6.8 and 6.1.1.4'
P P 0.1023 0.0942 'International Tables Vol C Tables 4.2.6.8 and 6.1.1.4'
Si Si 0.0817 0.0704 'International Tables Vol C Tables 4.2.6.8 and 6.1.1.4'

loop_
_geom_angle_atom_site_label_1
_geom_angle_atom_site_label_2
_geom_angle_atom_site_label_3
_geom_angle
_geom_angle_site_symmetry_1
_geom_angle_site_symmetry_3
Cl11 Ni1 P10 121.14(7) . 48_645
Cl11 Ni1 P10 121.14(7) . 11_665
P10 Ni1 P10 95.67(9) 48_645 11_665
Cl11 Ni1 P10 121.14(7) . .
P10 Ni1 P10 95.67(9) 48_645 .
P10 Ni1 P10 95.67(9) 11_665 .
C62 P10 C0AA 107.3(4) . .
C62 P10 C51 101.6(4) . .
C0AA P10 C51 108.4(4) . .
C62 P10 Ni1 117.5(3) . .
C0AA P10 Ni1 112.5(3) . .
C51 P10 Ni1 108.8(4) . .
C1AA Si3 C0AA 111.0(3) . .
C1AA Si3 C0AA 111.0(3) . 48_645
C0AA Si3 C0AA 107.9(3) . 48_645
C1AA Si3 C0AA 111.0(3) . 11_665
C0AA Si3 C0AA 107.9(3) . 11_665
C0AA Si3 C0AA 107.9(3) 48_645 11_665
Si3 C1AA H1AA 109.5 . .
Si3 C1AA H1AB 109.5 . .
Si3 C1AA H1AC 109.5 . .
P10 C0AA Si3 113.0(5) . .
P10 C0AA H0AA 109.0 . .
Si3 C0AA H0AA 109.0 . .
P10 C0AA H0AB 109.0 . .
Si3 C0AA H0AB 109.0 . .
H0AA C0AA H0AB 107.8 . .
C2 C51 C1 120.4(10) . .
C2 C51 P10 117.0(8) . .
C1 C51 P10 122.5(9) . .
O5 Cl10 O5 108.3(3) . 11_665
O5 Cl10 O5 108.3(3) . 48_645
O5 Cl10 O5 108.3(3) 11_665 48_645
O5 Cl10 O1 110.6(3) . .
O5 Cl10 O1 110.6(3) 11_665 .
O5 Cl10 O1 110.6(3) 48_645 .
C62 C61 C63 120.0 . .
C62 C61 H61 120.0 . .
C63 C61 H61 120.0 . .
C61 C62 C66 120.0 . .
C61 C62 P10 120.6(4) . .
C66 C62 P10 119.4(4) . .
C65 C66 C62 120.0 . .
C65 C66 H66 120.0 . .
C62 C66 H66 120.0 . .
C64 C65 C66 120.0 . .
C64 C65 H65 120.0 . .
C66 C65 H65 120.0 . .
C65 C64 C63 120.0 . .
C65 C64 H64 120.0 . .
C63 C64 H64 120.0 . .
C64 C63 C61 120.0 . .
C64 C63 H63 120.0 . .
C61 C63 H63 120.0 . .
C7 C1 C51 118.5(11) . .
C7 C1 H1 120.8 . .
C51 C1 H1 120.8 . .
C51 C2 C4 120.8(10) . .
C51 C2 H2 119.6 . .
C4 C2 H2 119.6 . .
C5 C4 C2 118.4(11) . .
C5 C4 H4 120.8 . .
C2 C4 H4 120.8 . .
C7 C5 C4 119.9(11) . .
C7 C5 H5 120.0 . .
C4 C5 H5 120.0 . .
C1 C7 C5 122.1(12) . .
C1 C7 H7 119.0 . .
C5 C7 H7 119.0 . .

loop_
_geom_bond_atom_site_label_1
_geom_bond_atom_site_label_2
_geom_bond_distance
_geom_bond_site_symmetry_2
Ni1 Cl11 2.183(5) .
Ni1 P10 2.279(3) 48_645
Ni1 P10 2.279(3) 11_665
Ni1 P10 2.279(3) .
P10 C62 1.820(5) .
P10 C0AA 1.823(9) .
P10 C51 1.847(11) .
Si3 C1AA 1.860(15) .
Si3 C0AA 1.909(10) .
Si3 C0AA 1.909(10) 48_645
Si3 C0AA 1.909(10) 11_665
C1AA H1AA 0.9600 .
C1AA H1AB 0.9600 .
C1AA H1AC 0.9600 .
C0AA H0AA 0.9700 .
C0AA H0AB 0.9700 .
C51 C2 1.331(14) .
C51 C1 1.416(14) .
Cl10 O5 1.424(8) .
Cl10 O5 1.424(8) 11_665
Cl10 O5 1.424(8) 48_645
Cl10 O1 1.464(12) .
C61 C62 1.3900 .
C61 C63 1.3900 .
C61 H61 0.9300 .
C62 C66 1.3900 .
C66 C65 1.3900 .
C66 H66 0.9300 .
C65 C64 1.3900 .
C65 H65 0.9300 .
C64 C63 1.3900 .
C64 H64 0.9300 .
C63 H63 0.9300 .
C1 C7 1.325(16) .
C1 H1 0.9300 .
C2 C4 1.391(15) .
C2 H2 0.9300 .
C4 C5 1.377(18) .
C4 H4 0.9300 .
C5 C7 1.369(18) .
C5 H5 0.9300 .
C7 H7 0.9300 .

loop_
_geom_torsion_atom_site_label_1
_geom_torsion_atom_site_label_2
_geom_torsion_atom_site_label_3
_geom_torsion_atom_site_label_4
_geom_torsion
_geom_torsion_site_symmetry_1
Cl11 Ni1 P10 C62 37.9(3) .
P10 Ni1 P10 C62 -94.0(3) 48_645
P10 Ni1 P10 C62 169.8(3) 11_665
Cl11 Ni1 P10 C0AA 163.2(3) .
P10 Ni1 P10 C0AA 31.3(3) 48_645
P10 Ni1 P10 C0AA -65.0(3) 11_665
Cl11 Ni1 P10 C51 -76.7(4) .
P10 Ni1 P10 C51 151.5(3) 48_645
P10 Ni1 P10 C51 55.2(4) 11_665
C62 P10 C0AA Si3 161.2(4) .
C51 P10 C0AA Si3 -89.9(5) .
Ni1 P10 C0AA Si3 30.5(5) .
C1AA Si3 C0AA P10 161.5(3) .
C0AA Si3 C0AA P10 -76.7(4) 48_645
C0AA Si3 C0AA P10 39.6(6) 11_665
C62 P10 C51 C2 -75.7(10) .
C0AA P10 C51 C2 171.5(9) .
Ni1 P10 C51 C2 48.8(10) .
C62 P10 C51 C1 102.7(9) .
C0AA P10 C51 C1 -10.1(10) .
Ni1 P10 C51 C1 -132.8(8) .
C63 C61 C62 C66 0.0 .
C63 C61 C62 P10 179.4(6) .
C0AA P10 C62 C61 41.8(6) .
C51 P10 C62 C61 -71.8(6) .
Ni1 P10 C62 C61 169.6(4) .
C0AA P10 C62 C66 -138.8(5) .
C51 P10 C62 C66 107.6(6) .
Ni1 P10 C62 C66 -10.9(6) .
C61 C62 C66 C65 0.0 .
P10 C62 C66 C65 -179.4(6) .
C62 C66 C65 C64 0.0 .
C66 C65 C64 C63 0.0 .
C65 C64 C63 C61 0.0 .
C62 C61 C63 C64 0.0 .
C2 C51 C1 C7 0.1(16) .
P10 C51 C1 C7 -178.3(9) .
C1 C51 C2 C4 1.3(17) .
P10 C51 C2 C4 179.7(9) .
C51 C2 C4 C5 -1.9(18) .
C2 C4 C5 C7 1.1(19) .
C51 C1 C7 C5 -0.8(18) .
C4 C5 C7 C1 0(2) .

loop_
_platon_squeeze_void_nr
_platon_squeeze_void_average_x
_platon_squeeze_void_average_y
_platon_squeeze_void_average_z
_platon_squeeze_void_volume
_platon_squeeze_void_count_electrons
1 0.155 0.000 0.000 15.0 3.6
2 0.345 0.000 0.000 15.0 3.6
3 0.655 0.000 0.000 15.0 3.6
4 0.845 0.000 0.000 15.0 3.6
5 0.000 0.000 0.155 15.0 3.7
6 0.500 0.000 0.155 15.0 3.7
7 0.000 0.000 0.345 15.0 3.6
8 0.500 0.000 0.345 15.0 3.5
9 0.155 0.000 0.500 15.0 3.6
10 0.845 0.000 0.500 14.9 3.6
11 0.345 0.000 0.500 15.0 3.6
12 0.655 0.000 0.500 15.0 3.6
13 0.000 0.000 0.655 15.0 3.7
14 0.500 0.000 0.655 15.0 3.7
15 0.000 0.000 0.845 15.0 3.5
16 0.500 0.000 0.845 15.0 3.6
17 0.250 0.250 0.250 789.9 122.4
18 0.750 0.250 0.250 790.0 122.7
19 0.750 0.250 0.750 789.9 122.4
20 0.250 0.250 0.750 790.0 122.7
21 0.000 0.155 0.000 15.0 3.6
22 0.500 0.155 0.000 15.0 3.6
23 0.000 0.155 0.500 15.0 3.6
24 0.500 0.155 0.500 15.0 3.6
25 0.000 0.345 0.000 15.0 3.6
26 0.500 0.345 0.000 15.0 3.6
27 0.000 0.345 0.500 15.0 3.6
28 0.500 0.345 0.500 15.0 3.6
29 0.345 0.500 0.000 15.0 3.6
30 0.655 0.500 0.000 15.0 3.6
31 0.000 0.500 0.155 15.0 3.7
32 0.500 0.500 0.345 15.0 3.6
33 0.155 0.500 0.500 15.0 3.6
34 0.845 0.500 0.500 15.0 3.6
35 0.500 0.500 0.655 15.0 3.7
36 0.000 0.500 0.845 15.0 3.6
37 0.155 0.500 0.000 15.0 3.6
38 0.845 0.500 0.000 14.9 3.6
39 0.500 0.500 0.155 15.0 3.7
40 0.000 0.500 0.345 14.9 3.5
41 0.345 0.500 0.500 14.9 3.6
42 0.655 0.500 0.500 15.0 3.6
43 0.000 0.500 0.655 15.0 3.7
44 0.500 0.500 0.845 14.9 3.5
45 0.750 0.750 0.250 789.9 122.4
46 0.250 0.750 0.250 790.0 122.7
47 0.250 0.750 0.750 789.9 122.4
48 0.750 0.750 0.750 790.0 122.7
49 0.000 0.655 0.000 15.0 3.6
50 0.500 0.655 0.000 15.0 3.6
51 0.000 0.655 0.500 15.0 3.6
52 0.500 0.655 0.500 15.0 3.6
53 0.000 0.845 0.000 15.0 3.6
54 0.500 0.845 0.000 15.0 3.6
55 0.000 0.845 0.500 15.0 3.6
56 0.500 0.845 0.500 15.0 3.6
